data_4340957
loop_
_publ_author_name
'Osten, Kimberly M.'
'Aluthge, Dinesh C.'
'Patrick, Brian O.'
'Mehrkhodavandi, Parisa'

_publ_section_title
;
 Probing the role of secondary versus tertiary amine donor ligands for
 indium catalysts in lactide polymerization.
;
_journal_issue 18
_journal_name_full 'Inorganic chemistry'
_journal_page_first 9897
_journal_page_last 9906
_journal_paper_doi 10.1021/ic501529f
_journal_volume 53
_journal_year 2014
_chemical_formula_sum 'C42 H74 Cl3 In2 N5 O3'
_chemical_formula_weight 1033.05
_chemical_name_systematic
;
 ?
;
_space_group_crystal_system monoclinic
_space_group_IT_number 14
_space_group_name_Hall '-P 2ybc'
_space_group_name_H-M_alt 'P 1 21/c 1'
_symmetry_space_group_name_Hall '-P 2ybc'
_symmetry_space_group_name_H-M 'P 1 21/c 1'
_atom_sites_solution_hydrogens geom
_audit_creation_method SHELXL-2012
_cell_angle_alpha 90
_cell_angle_beta 93.482(4)
_cell_angle_gamma 90
_cell_formula_units_Z 4
_cell_length_a 15.283(2)
_cell_length_b 29.747(4)
_cell_length_c 10.5653(15)
_cell_measurement_reflns_used 14419
_cell_measurement_temperature 90(1)
_cell_measurement_theta_max 30.0
_cell_measurement_theta_min 2.99
_cell_volume 4794.4(11)
_computing_structure_refinement 'SHELXL-2012 (Sheldrick, 2012)'
_diffrn_ambient_temperature 90(1)
_diffrn_measured_fraction_theta_full 0.999
_diffrn_measured_fraction_theta_max 0.998
_diffrn_radiation_type MoK\a
_diffrn_radiation_wavelength 0.71073
_diffrn_reflns_av_unetI/netI 0.0267
_diffrn_reflns_Laue_measured_fraction_full 0.999
_diffrn_reflns_Laue_measured_fraction_max 0.998
_diffrn_reflns_limit_h_max 21
_diffrn_reflns_limit_h_min -21
_diffrn_reflns_limit_k_max 42
_diffrn_reflns_limit_k_min 0
_diffrn_reflns_limit_l_max 14
_diffrn_reflns_limit_l_min 0
_diffrn_reflns_number 14174
_diffrn_reflns_point_group_measured_fraction_full 0.999
_diffrn_reflns_point_group_measured_fraction_max 0.998
_diffrn_reflns_theta_full 26.000
_diffrn_reflns_theta_max 30.172
_diffrn_reflns_theta_min 2.049
_exptl_absorpt_coefficient_mu 1.170
_exptl_absorpt_correction_T_max 0.7459
_exptl_absorpt_correction_T_min 0.5845
_exptl_absorpt_correction_type multi-scan
_exptl_crystal_colour colorless
_exptl_crystal_density_diffrn 1.431
_exptl_crystal_description rods
_exptl_crystal_F_000 2136
_exptl_crystal_size_max 0.78
_exptl_crystal_size_mid 0.45
_exptl_crystal_size_min 0.33
_exptl_transmission_factor_max 0.7459
_exptl_transmission_factor_min 0.5845
_refine_diff_density_max 0.655
_refine_diff_density_min -0.570
_refine_diff_density_rms 0.077
_refine_ls_extinction_method none
_refine_ls_goodness_of_fit_ref 1.095
_refine_ls_hydrogen_treatment constr
_refine_ls_matrix_type full
_refine_ls_number_parameters 536
_refine_ls_number_reflns 14174
_refine_ls_number_restraints 525
_refine_ls_restrained_S_all 1.077
_refine_ls_R_factor_all 0.0307
_refine_ls_R_factor_gt 0.0258
_refine_ls_shift/su_max 0.002
_refine_ls_shift/su_mean 0.000
_refine_ls_structure_factor_coef Fsqd
_refine_ls_weighting_details
;
 w=1/[\s^2^(Fo^2^)+(0.0114P)^2^+4.7646P]
 where P=(Fo^2^+2Fc^2^)/3
;
_refine_ls_weighting_scheme calc
_refine_ls_wR_factor_gt 0.0533
_refine_ls_wR_factor_ref 0.0549
_reflns_Friedel_coverage 0.000
_reflns_number_gt 12789
_reflns_number_total 14174
_reflns_threshold_expression 'I > 2\s(I)'
_cod_data_source_file ic501529f_si_002.cif
_cod_data_source_block pm140
_cod_depositor_comments 'Adding full bibliography for 4340954--4340957.cif.'
_cod_original_cell_volume 4794.5(12)
_cod_database_code 4340957
_shelx_space_group_comment
;
The symmetry employed for this shelxl refinement is uniquely defined
by the following loop, which should always be used as a source of
symmetry information in preference to the above space-group names.
They are only intended as comments.
;
_shelx_estimated_absorpt_t_min 0.6591
_shelx_estimated_absorpt_t_max 0.8411
_shelxl_version_number 2012-9

loop_
_space_group_symop_operation_xyz
'x, y, z'
'-x, y+1/2, -z+1/2'
'-x, -y, -z'
'x, -y-1/2, z-1/2'

loop_
_atom_site_label
_atom_site_type_symbol
_atom_site_fract_x
_atom_site_fract_y
_atom_site_fract_z
_atom_site_U_iso_or_equiv
_atom_site_adp_type
_atom_site_occupancy
_atom_site_site_symmetry_order
_atom_site_calc_flag
_atom_site_refinement_flags_posn
_atom_site_refinement_flags_adp
_atom_site_refinement_flags_occupancy
_atom_site_disorder_assembly
_atom_site_disorder_group
C1 C 0.74461(10) 0.15968(5) 0.91999(15) 0.0122(3) Uani 1 1 d . U . . .
C2 C 0.77888(11) 0.20373(5) 0.90718(15) 0.0130(3) Uani 1 1 d . U . . .
C3 C 0.72262(11) 0.23955(5) 0.92425(16) 0.0156(3) Uani 1 1 d . U . . .
H3 H 0.7452 0.2685 0.9185 0.019 Uiso 1 1 calc R U . . .
C4 C 0.63446(11) 0.23505(6) 0.94951(16) 0.0160(3) Uani 1 1 d . U . . .
C5 C 0.60177(11) 0.19165(6) 0.95473(16) 0.0156(3) Uani 1 1 d . U . . .
H5 H 0.5429 0.1874 0.9691 0.019 Uiso 1 1 calc R U . . .
C6 C 0.65496(11) 0.15423(5) 0.93898(15) 0.0131(3) Uani 1 1 d . U . . .
C7 C 0.87306(11) 0.21086(6) 0.86985(17) 0.0161(3) Uani 1 1 d . U . . .
C8 C 0.88426(13) 0.18801(6) 0.74176(18) 0.0221(4) Uani 1 1 d . U . . .
H8A H 0.8720 0.1565 0.7486 0.033 Uiso 1 1 calc R U . . .
H8B H 0.9434 0.1920 0.7179 0.033 Uiso 1 1 calc R U . . .
H8C H 0.8444 0.2012 0.6785 0.033 Uiso 1 1 calc R U . . .
C9 C 0.89469(13) 0.26074(6) 0.8539(2) 0.0233(4) Uani 1 1 d . U . . .
H9A H 0.8546 0.2737 0.7905 0.035 Uiso 1 1 calc R U . . .
H9B H 0.9535 0.2637 0.8280 0.035 Uiso 1 1 calc R U . . .
H9C H 0.8895 0.2760 0.9330 0.035 Uiso 1 1 calc R U . . .
C10 C 0.93939(11) 0.19155(6) 0.97060(18) 0.0198(3) Uani 1 1 d . U . . .
H10A H 0.9320 0.2060 1.0505 0.030 Uiso 1 1 calc R U . . .
H10B H 0.9978 0.1967 0.9454 0.030 Uiso 1 1 calc R U . . .
H10C H 0.9298 0.1598 0.9790 0.030 Uiso 1 1 calc R U . . .
C11 C 0.57990(12) 0.27741(6) 0.96708(18) 0.0199(3) Uani 1 1 d . U . . .
C12 C 0.58033(15) 0.30633(7) 0.8467(2) 0.0292(4) Uani 1 1 d . U . . .
H12A H 0.6394 0.3151 0.8325 0.044 Uiso 1 1 calc R U . . .
H12B H 0.5452 0.3327 0.8570 0.044 Uiso 1 1 calc R U . . .
H12C H 0.5567 0.2893 0.7754 0.044 Uiso 1 1 calc R U . . .
C13 C 0.62014(15) 0.30470(7) 1.0797(2) 0.0301(4) Uani 1 1 d . U . . .
H13A H 0.6191 0.2871 1.1557 0.045 Uiso 1 1 calc R U . . .
H13B H 0.5868 0.3317 1.0893 0.045 Uiso 1 1 calc R U . . .
H13C H 0.6796 0.3123 1.0644 0.045 Uiso 1 1 calc R U . . .
C14 C 0.48482(13) 0.26685(7) 0.9917(2) 0.0318(5) Uani 1 1 d . U . . .
H14A H 0.4589 0.2496 0.9223 0.048 Uiso 1 1 calc R U . . .
H14B H 0.4529 0.2944 0.9996 0.048 Uiso 1 1 calc R U . . .
H14C H 0.4828 0.2499 1.0687 0.048 Uiso 1 1 calc R U . . .
C15 C 0.61454(11) 0.10794(6) 0.93379(16) 0.0142(3) Uani 1 1 d . U . . .
H15A H 0.5520 0.1108 0.9430 0.017 Uiso 1 1 calc R U . . .
H15B H 0.6225 0.0950 0.8510 0.017 Uiso 1 1 calc R U . . .
C16 C 0.63837(12) 0.09256(6) 1.16192(16) 0.0178(3) Uani 1 1 d . U . . .
H16A H 0.5808 0.0834 1.1861 0.021 Uiso 1 1 calc R U . . .
H16B H 0.6409 0.1251 1.1637 0.021 Uiso 1 1 calc R U . . .
C17 C 0.70747(12) 0.07371(6) 1.25574(17) 0.0183(3) Uani 1 1 d . U . . .
H17A H 0.7011 0.0874 1.3380 0.022 Uiso 1 1 calc R U . . .
H17B H 0.6984 0.0416 1.2643 0.022 Uiso 1 1 calc R U . . .
C18 C 0.82240(14) 0.12939(6) 1.23098(18) 0.0230(4) Uani 1 1 d . U . . .
H18A H 0.7833 0.1475 1.1780 0.034 Uiso 1 1 calc R U . . .
H18B H 0.8814 0.1335 1.2067 0.034 Uiso 1 1 calc R U . . .
H18C H 0.8186 0.1382 1.3179 0.034 Uiso 1 1 calc R U . . .
C19 C 0.85836(13) 0.05414(7) 1.29788(18) 0.0231(4) Uani 1 1 d . U . . .
H19A H 0.8564 0.0638 1.3844 0.035 Uiso 1 1 calc R U . . .
H19B H 0.9169 0.0575 1.2711 0.035 Uiso 1 1 calc R U . . .
H19C H 0.8412 0.0232 1.2911 0.035 Uiso 1 1 calc R U . . .
C20 C 0.73365(14) 0.07433(7) 0.63997(18) 0.0257(4) Uani 1 1 d . U . . .
H20A H 0.7567 0.0860 0.5641 0.039 Uiso 1 1 calc R U . . .
H20B H 0.7151 0.0988 0.6912 0.039 Uiso 1 1 calc R U . . .
H20C H 0.6846 0.0552 0.6179 0.039 Uiso 1 1 calc R U . . .
C21 C 0.80361(12) 0.04780(6) 0.71315(16) 0.0164(3) Uani 1 1 d . U . . .
H21A H 0.8241 0.0240 0.6597 0.020 Uiso 1 1 calc R U . . .
H21B H 0.8529 0.0673 0.7356 0.020 Uiso 1 1 calc R U . . .
C22 C 0.73685(10) -0.08021(5) 0.57734(15) 0.0113(3) Uani 1 1 d . U . . .
C23 C 0.68184(10) -0.09746(5) 0.47541(15) 0.0105(3) Uani 1 1 d . U . . .
C24 C 0.70857(11) -0.13642(5) 0.41690(15) 0.0130(3) Uani 1 1 d . U . . .
H24 H 0.6726 -0.1480 0.3506 0.016 Uiso 1 1 calc R U . . .
C25 C 0.78624(11) -0.15943(5) 0.45121(16) 0.0143(3) Uani 1 1 d . U . . .
C26 C 0.83997(11) -0.14109(6) 0.54847(16) 0.0157(3) Uani 1 1 d . U . . .
H26 H 0.8924 -0.1554 0.5732 0.019 Uiso 1 1 calc R U . . .
C27 C 0.81716(10) -0.10162(6) 0.61013(15) 0.0137(3) Uani 1 1 d . U . . .
C28 C 0.59912(10) -0.07224(5) 0.42731(15) 0.0114(3) Uani 1 1 d . U . . .
C29 C 0.55144(11) -0.09573(6) 0.31420(16) 0.0173(3) Uani 1 1 d . U . . .
H29A H 0.5900 -0.0980 0.2460 0.026 Uiso 1 1 calc R U . . .
H29B H 0.5005 -0.0786 0.2867 0.026 Uiso 1 1 calc R U . . .
H29C H 0.5339 -0.1253 0.3389 0.026 Uiso 1 1 calc R U . . .
C30 C 0.62670(12) -0.02581(6) 0.38043(17) 0.0172(3) Uani 1 1 d . U . . .
H30A H 0.6550 -0.0094 0.4495 0.026 Uiso 1 1 calc R U . . .
H30B H 0.5758 -0.0096 0.3481 0.026 Uiso 1 1 calc R U . . .
H30C H 0.6665 -0.0294 0.3143 0.026 Uiso 1 1 calc R U . . .
C31 C 0.53297(11) -0.06727(6) 0.52989(16) 0.0162(3) Uani 1 1 d . U . . .
H31A H 0.5162 -0.0965 0.5583 0.024 Uiso 1 1 calc R U . . .
H31B H 0.4820 -0.0516 0.4954 0.024 Uiso 1 1 calc R U . . .
H31C H 0.5592 -0.0506 0.6001 0.024 Uiso 1 1 calc R U . . .
C32 C 0.81027(12) -0.20119(6) 0.37635(18) 0.0190(3) Uani 1 1 d . U . . .
C33 C 0.83263(16) -0.18691(7) 0.24262(19) 0.0295(4) Uani 1 1 d . U . . .
H33A H 0.7827 -0.1725 0.2007 0.044 Uiso 1 1 calc R U . . .
H33B H 0.8480 -0.2130 0.1951 0.044 Uiso 1 1 calc R U . . .
H33C H 0.8812 -0.1664 0.2483 0.044 Uiso 1 1 calc R U . . .
C34 C 0.88950(15) -0.22572(7) 0.4376(2) 0.0284(4) Uani 1 1 d . U . . .
H34A H 0.9395 -0.2061 0.4405 0.043 Uiso 1 1 calc R U . . .
H34B H 0.9015 -0.2520 0.3887 0.043 Uiso 1 1 calc R U . . .
H34C H 0.8774 -0.2345 0.5222 0.043 Uiso 1 1 calc R U . . .
C35 C 0.73323(16) -0.23397(7) 0.3658(3) 0.0413(6) Uani 1 1 d . U . . .
H35A H 0.7195 -0.2436 0.4491 0.062 Uiso 1 1 calc R U . . .
H35B H 0.7486 -0.2596 0.3167 0.062 Uiso 1 1 calc R U . . .
H35C H 0.6831 -0.2193 0.3251 0.062 Uiso 1 1 calc R U . . .
C36 C 0.88257(11) -0.07976(6) 0.70384(16) 0.0168(3) Uani 1 1 d . U . . .
H36A H 0.9351 -0.0981 0.7097 0.020 Uiso 1 1 calc R U . . .
H36B H 0.8985 -0.0508 0.6701 0.020 Uiso 1 1 calc R U . . .
C37 C 0.85143(12) -0.11394(6) 0.91269(17) 0.0184(3) Uani 1 1 d . U . . .
H37A H 0.8532 -0.1059 1.0018 0.022 Uiso 1 1 calc R U . . .
H37B H 0.9027 -0.1321 0.8987 0.022 Uiso 1 1 calc R U . . .
C38 C 0.76929(11) -0.14099(6) 0.87900(17) 0.0175(3) Uani 1 1 d . U . . .
H38A H 0.7713 -0.1522 0.7930 0.021 Uiso 1 1 calc R U . . .
H38B H 0.7673 -0.1667 0.9353 0.021 Uiso 1 1 calc R U . . .
C39 C 0.61769(12) -0.13183(6) 0.80244(17) 0.0195(3) Uani 1 1 d . U . . .
H39A H 0.6354 -0.1309 0.7169 0.029 Uiso 1 1 calc R U . . .
H39B H 0.5658 -0.1140 0.8090 0.029 Uiso 1 1 calc R U . . .
H39C H 0.6057 -0.1623 0.8253 0.029 Uiso 1 1 calc R U . . .
C40 C 0.65904(12) -0.11501(6) 1.01916(16) 0.0189(3) Uani 1 1 d . U . . .
H40A H 0.6400 -0.1449 1.0380 0.028 Uiso 1 1 calc R U . . .
H40B H 0.6112 -0.0944 1.0259 0.028 Uiso 1 1 calc R U . . .
H40C H 0.7064 -0.1066 1.0782 0.028 Uiso 1 1 calc R U . . .
N1 N 0.65167(9) 0.07657(5) 1.03251(13) 0.0122(2) Uani 1 1 d . U . . .
H1 H 0.6204 0.0480 1.0214 0.015 Uiso 1 1 calc R U . . .
N2 N 0.79774(10) 0.08185(5) 1.21632(14) 0.0158(3) Uani 1 1 d . U . . .
N3 N 0.85320(9) -0.07278(5) 0.83492(13) 0.0146(3) Uani 1 1 d . U . . .
H3A H 0.8960 -0.0526 0.8779 0.018 Uiso 1 1 calc R U . . .
N4 N 0.68894(9) -0.11368(5) 0.88925(13) 0.0133(3) Uani 1 1 d . U . . .
O1 O 0.79723(8) 0.12434(4) 0.90999(11) 0.0135(2) Uani 1 1 d . U . . .
O2 O 0.77214(8) 0.02846(4) 0.82681(11) 0.0146(2) Uani 1 1 d . U . . .
O3 O 0.71375(8) -0.04333(4) 0.63898(11) 0.0124(2) Uani 1 1 d . U . . .
Cl1 Cl 0.76896(3) -0.02005(2) 1.07375(4) 0.01617(7) Uani 1 1 d . U . . .
Cl2 Cl 0.95472(3) 0.05730(2) 1.00885(4) 0.02051(8) Uani 1 1 d . U . . .
Cl3 Cl 0.57111(3) -0.01661(2) 0.86882(4) 0.01641(8) Uani 1 1 d . U . . .
In1 In 0.79631(2) 0.06296(2) 1.00161(2) 0.01059(3) Uani 1 1 d . U . . .
In2 In 0.72133(2) -0.03752(2) 0.83461(2) 0.01058(3) Uani 1 1 d . U . . .
N6 N 0.9569(2) 0.11570(13) 0.5290(3) 0.0294(7) Uani 0.5 1 d . U P A 1
C43 C 1.0011(3) 0.09434(14) 0.5972(4) 0.0242(7) Uani 0.5 1 d . U P A 1
C42 C 1.0288(3) 0.04178(14) 0.5994(4) 0.0256(8) Uani 0.5 1 d . U P B 2
N5 N 1.0008(3) 0.01858(14) 0.5211(4) 0.0355(8) Uani 0.5 1 d . U P B 2
C46 C 1.0645(16) 0.0695(8) 0.7018(17) 0.0360(15) Uani 0.5 1 d . U P B 2
H46A H 1.1254 0.0752 0.6905 0.054 Uiso 0.5 1 calc R U P B 2
H46B H 1.0587 0.0542 0.7809 0.054 Uiso 0.5 1 calc R U P B 2
H46C H 1.0332 0.0974 0.7022 0.054 Uiso 0.5 1 calc R U P B 2
C47 C 1.0584(16) 0.0695(8) 0.6806(18) 0.0360(15) Uani 0.5 1 d . U P A 1
H47A H 1.0548 0.0382 0.6587 0.054 Uiso 0.5 1 calc R U P A 1
H47B H 1.0419 0.0735 0.7661 0.054 Uiso 0.5 1 calc R U P A 1
H47C H 1.1173 0.0799 0.6737 0.054 Uiso 0.5 1 calc R U P A 1

loop_
_atom_site_aniso_label
_atom_site_aniso_U_11
_atom_site_aniso_U_22
_atom_site_aniso_U_33
_atom_site_aniso_U_23
_atom_site_aniso_U_13
_atom_site_aniso_U_12
C1 0.0128(7) 0.0127(7) 0.0109(7) 0.0014(5) -0.0001(5) 0.0019(5)
C2 0.0142(7) 0.0122(7) 0.0126(7) 0.0022(5) 0.0009(6) 0.0011(6)
C3 0.0184(8) 0.0116(7) 0.0171(8) 0.0030(6) 0.0027(6) 0.0020(6)
C4 0.0167(8) 0.0160(7) 0.0155(8) 0.0027(6) 0.0021(6) 0.0055(6)
C5 0.0119(7) 0.0193(8) 0.0157(8) 0.0018(6) 0.0015(6) 0.0034(6)
C6 0.0121(7) 0.0149(7) 0.0123(7) 0.0008(5) -0.0004(5) 0.0001(6)
C7 0.0141(7) 0.0139(7) 0.0204(8) 0.0037(6) 0.0031(6) 0.0000(6)
C8 0.0210(9) 0.0232(9) 0.0231(9) 0.0013(7) 0.0090(7) -0.0013(7)
C9 0.0195(9) 0.0154(8) 0.0357(11) 0.0059(7) 0.0063(8) -0.0015(7)
C10 0.0136(8) 0.0189(8) 0.0265(9) 0.0034(7) -0.0008(7) -0.0021(6)
C11 0.0202(8) 0.0160(8) 0.0237(9) 0.0022(6) 0.0041(7) 0.0080(6)
C12 0.0352(11) 0.0239(9) 0.0288(10) 0.0083(8) 0.0042(8) 0.0154(8)
C13 0.0323(11) 0.0255(10) 0.0326(11) -0.0074(8) 0.0035(9) 0.0108(8)
C14 0.0211(10) 0.0255(10) 0.0497(14) 0.0010(9) 0.0103(9) 0.0088(8)
C15 0.0112(7) 0.0159(7) 0.0152(8) -0.0001(6) -0.0020(6) -0.0005(6)
C16 0.0192(8) 0.0199(8) 0.0147(8) -0.0023(6) 0.0037(6) -0.0006(6)
C17 0.0233(9) 0.0178(8) 0.0140(8) 0.0006(6) 0.0022(6) -0.0032(6)
C18 0.0334(10) 0.0171(8) 0.0179(9) -0.0026(6) -0.0024(7) -0.0082(7)
C19 0.0272(9) 0.0224(9) 0.0186(9) 0.0028(7) -0.0079(7) -0.0002(7)
C20 0.0351(11) 0.0287(10) 0.0132(8) 0.0024(7) -0.0008(7) 0.0041(8)
C21 0.0204(8) 0.0163(7) 0.0129(8) 0.0000(6) 0.0044(6) -0.0022(6)
C22 0.0116(7) 0.0114(6) 0.0112(7) 0.0002(5) 0.0027(5) -0.0005(5)
C23 0.0108(7) 0.0106(6) 0.0103(7) 0.0006(5) 0.0013(5) 0.0003(5)
C24 0.0150(7) 0.0122(7) 0.0120(7) -0.0010(5) 0.0023(6) 0.0008(6)
C25 0.0168(8) 0.0130(7) 0.0139(7) 0.0016(6) 0.0063(6) 0.0034(6)
C26 0.0127(7) 0.0181(8) 0.0166(8) 0.0022(6) 0.0038(6) 0.0060(6)
C27 0.0103(7) 0.0176(7) 0.0132(7) -0.0003(6) 0.0020(5) 0.0008(6)
C28 0.0115(7) 0.0130(7) 0.0095(7) -0.0006(5) 0.0000(5) 0.0018(5)
C29 0.0162(8) 0.0210(8) 0.0140(8) -0.0043(6) -0.0044(6) 0.0021(6)
C30 0.0208(8) 0.0151(7) 0.0155(8) 0.0028(6) 0.0003(6) 0.0030(6)
C31 0.0108(7) 0.0232(8) 0.0147(8) -0.0028(6) 0.0006(6) 0.0030(6)
C32 0.0203(8) 0.0146(7) 0.0225(9) -0.0023(6) 0.0060(7) 0.0063(6)
C33 0.0416(12) 0.0280(10) 0.0192(9) -0.0050(7) 0.0046(8) 0.0160(9)
C34 0.0349(11) 0.0254(9) 0.0254(10) 0.0037(8) 0.0069(8) 0.0180(8)
C35 0.0308(11) 0.0169(9) 0.0774(19) -0.0150(10) 0.0118(12) 0.0001(8)
C36 0.0096(7) 0.0243(8) 0.0166(8) -0.0008(6) 0.0009(6) -0.0001(6)
C37 0.0162(8) 0.0198(8) 0.0186(8) 0.0028(6) -0.0029(6) 0.0020(6)
C38 0.0178(8) 0.0157(7) 0.0188(8) 0.0006(6) 0.0000(6) 0.0008(6)
C39 0.0189(8) 0.0204(8) 0.0189(8) -0.0003(6) -0.0010(6) -0.0073(6)
C40 0.0226(9) 0.0205(8) 0.0139(8) 0.0011(6) 0.0037(6) -0.0037(7)
N1 0.0128(6) 0.0119(6) 0.0117(6) -0.0011(5) -0.0004(5) -0.0027(5)
N2 0.0183(7) 0.0150(6) 0.0135(7) -0.0008(5) -0.0028(5) -0.0028(5)
N3 0.0105(6) 0.0186(7) 0.0145(7) 0.0002(5) -0.0016(5) -0.0007(5)
N4 0.0124(6) 0.0157(6) 0.0120(6) -0.0002(5) 0.0018(5) -0.0018(5)
O1 0.0122(5) 0.0110(5) 0.0175(6) 0.0008(4) 0.0022(4) 0.0022(4)
O2 0.0190(6) 0.0136(5) 0.0113(5) -0.0014(4) 0.0009(4) -0.0039(4)
O3 0.0138(5) 0.0117(5) 0.0116(5) -0.0027(4) 0.0002(4) 0.0014(4)
Cl1 0.02212(19) 0.01310(16) 0.01297(17) -0.00032(13) -0.00158(14) -0.00184(14)
Cl2 0.01110(17) 0.0222(2) 0.0276(2) -0.00013(16) -0.00345(15) 0.00317(15)
Cl3 0.01214(17) 0.01920(18) 0.01793(19) -0.00501(14) 0.00112(14) 0.00120(14)
In1 0.01035(5) 0.00943(5) 0.01169(5) -0.00133(4) -0.00190(4) -0.00019(4)
In2 0.01020(5) 0.01129(5) 0.01016(5) -0.00155(4) -0.00022(4) -0.00108(4)
N6 0.0269(17) 0.0346(19) 0.0267(18) -0.0046(14) 0.0015(14) -0.0030(14)
C43 0.0238(18) 0.0263(18) 0.0230(18) -0.0081(14) 0.0050(14) -0.0056(14)
C42 0.0234(18) 0.0285(19) 0.0248(19) 0.0079(14) 0.0003(14) 0.0058(15)
N5 0.035(2) 0.039(2) 0.0315(19) 0.0008(16) -0.0052(15) 0.0010(17)
C46 0.041(3) 0.0349(13) 0.032(5) 0.003(3) -0.003(3) 0.0021(16)
C47 0.041(3) 0.0349(13) 0.032(5) 0.003(3) -0.003(3) 0.0021(16)

loop_
_atom_type_symbol
_atom_type_description
_atom_type_scat_dispersion_real
_atom_type_scat_dispersion_imag
_atom_type_scat_source
C C 0.0033 0.0016 'International Tables Vol C Tables 4.2.6.8 and 6.1.1.4'
H H 0.0000 0.0000 'International Tables Vol C Tables 4.2.6.8 and 6.1.1.4'
Cl Cl 0.1484 0.1585 'International Tables Vol C Tables 4.2.6.8 and 6.1.1.4'
In In -0.7276 1.3100 'International Tables Vol C Tables 4.2.6.8 and 6.1.1.4'
N N 0.0061 0.0033 'International Tables Vol C Tables 4.2.6.8 and 6.1.1.4'
O O 0.0106 0.0060 'International Tables Vol C Tables 4.2.6.8 and 6.1.1.4'

loop_
_geom_angle_atom_site_label_1
_geom_angle_atom_site_label_2
_geom_angle_atom_site_label_3
_geom_angle
_geom_angle_site_symmetry_3
O1 C1 C6 121.24(14) .
O1 C1 C2 119.53(14) .
C6 C1 C2 119.20(14) .
C3 C2 C1 117.45(15) .
C3 C2 C7 121.82(15) .
C1 C2 C7 120.68(14) .
C2 C3 C4 124.35(16) .
C2 C3 H3 117.8 .
C4 C3 H3 117.8 .
C5 C4 C3 116.81(15) .
C5 C4 C11 124.21(16) .
C3 C4 C11 118.96(16) .
C4 C5 C6 121.64(16) .
C4 C5 H5 119.2 .
C6 C5 H5 119.2 .
C5 C6 C1 120.35(15) .
C5 C6 C15 119.51(15) .
C1 C6 C15 120.02(14) .
C2 C7 C9 112.04(14) .
C2 C7 C8 108.87(14) .
C9 C7 C8 107.19(15) .
C2 C7 C10 111.17(14) .
C9 C7 C10 107.51(15) .
C8 C7 C10 109.97(15) .
C7 C8 H8A 109.5 .
C7 C8 H8B 109.5 .
H8A C8 H8B 109.5 .
C7 C8 H8C 109.5 .
H8A C8 H8C 109.5 .
H8B C8 H8C 109.5 .
C7 C9 H9A 109.5 .
C7 C9 H9B 109.5 .
H9A C9 H9B 109.5 .
C7 C9 H9C 109.5 .
H9A C9 H9C 109.5 .
H9B C9 H9C 109.5 .
C7 C10 H10A 109.5 .
C7 C10 H10B 109.5 .
H10A C10 H10B 109.5 .
C7 C10 H10C 109.5 .
H10A C10 H10C 109.5 .
H10B C10 H10C 109.5 .
C14 C11 C4 112.56(16) .
C14 C11 C12 107.98(17) .
C4 C11 C12 109.37(15) .
C14 C11 C13 108.50(17) .
C4 C11 C13 109.50(15) .
C12 C11 C13 108.86(17) .
C11 C12 H12A 109.5 .
C11 C12 H12B 109.5 .
H12A C12 H12B 109.5 .
C11 C12 H12C 109.5 .
H12A C12 H12C 109.5 .
H12B C12 H12C 109.5 .
C11 C13 H13A 109.5 .
C11 C13 H13B 109.5 .
H13A C13 H13B 109.5 .
C11 C13 H13C 109.5 .
H13A C13 H13C 109.5 .
H13B C13 H13C 109.5 .
C11 C14 H14A 109.5 .
C11 C14 H14B 109.5 .
H14A C14 H14B 109.5 .
C11 C14 H14C 109.5 .
H14A C14 H14C 109.5 .
H14B C14 H14C 109.5 .
N1 C15 C6 114.17(13) .
N1 C15 H15A 108.7 .
C6 C15 H15A 108.7 .
N1 C15 H15B 108.7 .
C6 C15 H15B 108.7 .
H15A C15 H15B 107.6 .
N1 C16 C17 111.01(14) .
N1 C16 H16A 109.4 .
C17 C16 H16A 109.4 .
N1 C16 H16B 109.4 .
C17 C16 H16B 109.4 .
H16A C16 H16B 108.0 .
N2 C17 C16 112.31(14) .
N2 C17 H17A 109.1 .
C16 C17 H17A 109.1 .
N2 C17 H17B 109.1 .
C16 C17 H17B 109.1 .
H17A C17 H17B 107.9 .
N2 C18 H18A 109.5 .
N2 C18 H18B 109.5 .
H18A C18 H18B 109.5 .
N2 C18 H18C 109.5 .
H18A C18 H18C 109.5 .
H18B C18 H18C 109.5 .
N2 C19 H19A 109.5 .
N2 C19 H19B 109.5 .
H19A C19 H19B 109.5 .
N2 C19 H19C 109.5 .
H19A C19 H19C 109.5 .
H19B C19 H19C 109.5 .
C21 C20 H20A 109.5 .
C21 C20 H20B 109.5 .
H20A C20 H20B 109.5 .
C21 C20 H20C 109.5 .
H20A C20 H20C 109.5 .
H20B C20 H20C 109.5 .
O2 C21 C20 112.03(15) .
O2 C21 H21A 109.2 .
C20 C21 H21A 109.2 .
O2 C21 H21B 109.2 .
C20 C21 H21B 109.2 .
H21A C21 H21B 107.9 .
O3 C22 C27 120.31(14) .
O3 C22 C23 120.32(14) .
C27 C22 C23 119.34(14) .
C24 C23 C22 117.57(14) .
C24 C23 C28 121.43(14) .
C22 C23 C28 120.89(13) .
C23 C24 C25 124.18(15) .
C23 C24 H24 117.9 .
C25 C24 H24 117.9 .
C26 C25 C24 117.01(15) .
C26 C25 C32 123.54(15) .
C24 C25 C32 119.35(15) .
C25 C26 C27 121.51(15) .
C25 C26 H26 119.2 .
C27 C26 H26 119.2 .
C26 C27 C22 120.27(15) .
C26 C27 C36 119.56(15) .
C22 C27 C36 119.94(15) .
C23 C28 C29 112.35(13) .
C23 C28 C31 112.30(13) .
C29 C28 C31 107.03(13) .
C23 C28 C30 108.11(13) .
C29 C28 C30 106.62(13) .
C31 C28 C30 110.29(13) .
C28 C29 H29A 109.5 .
C28 C29 H29B 109.5 .
H29A C29 H29B 109.5 .
C28 C29 H29C 109.5 .
H29A C29 H29C 109.5 .
H29B C29 H29C 109.5 .
C28 C30 H30A 109.5 .
C28 C30 H30B 109.5 .
H30A C30 H30B 109.5 .
C28 C30 H30C 109.5 .
H30A C30 H30C 109.5 .
H30B C30 H30C 109.5 .
C28 C31 H31A 109.5 .
C28 C31 H31B 109.5 .
H31A C31 H31B 109.5 .
C28 C31 H31C 109.5 .
H31A C31 H31C 109.5 .
H31B C31 H31C 109.5 .
C34 C32 C35 108.33(17) .
C34 C32 C25 112.27(16) .
C35 C32 C25 110.36(15) .
C34 C32 C33 107.93(15) .
C35 C32 C33 108.87(19) .
C25 C32 C33 109.00(15) .
C32 C33 H33A 109.5 .
C32 C33 H33B 109.5 .
H33A C33 H33B 109.5 .
C32 C33 H33C 109.5 .
H33A C33 H33C 109.5 .
H33B C33 H33C 109.5 .
C32 C34 H34A 109.5 .
C32 C34 H34B 109.5 .
H34A C34 H34B 109.5 .
C32 C34 H34C 109.5 .
H34A C34 H34C 109.5 .
H34B C34 H34C 109.5 .
C32 C35 H35A 109.5 .
C32 C35 H35B 109.5 .
H35A C35 H35B 109.5 .
C32 C35 H35C 109.5 .
H35A C35 H35C 109.5 .
H35B C35 H35C 109.5 .
N3 C36 C27 116.27(13) .
N3 C36 H36A 108.2 .
C27 C36 H36A 108.2 .
N3 C36 H36B 108.2 .
C27 C36 H36B 108.2 .
H36A C36 H36B 107.4 .
N3 C37 C38 110.65(14) .
N3 C37 H37A 109.5 .
C38 C37 H37A 109.5 .
N3 C37 H37B 109.5 .
C38 C37 H37B 109.5 .
H37A C37 H37B 108.1 .
N4 C38 C37 111.73(14) .
N4 C38 H38A 109.3 .
C37 C38 H38A 109.3 .
N4 C38 H38B 109.3 .
C37 C38 H38B 109.3 .
H38A C38 H38B 107.9 .
N4 C39 H39A 109.5 .
N4 C39 H39B 109.5 .
H39A C39 H39B 109.5 .
N4 C39 H39C 109.5 .
H39A C39 H39C 109.5 .
H39B C39 H39C 109.5 .
N4 C40 H40A 109.5 .
N4 C40 H40B 109.5 .
H40A C40 H40B 109.5 .
N4 C40 H40C 109.5 .
H40A C40 H40C 109.5 .
H40B C40 H40C 109.5 .
C16 N1 C15 112.35(13) .
C16 N1 In1 112.22(10) .
C15 N1 In1 109.98(10) .
C16 N1 H1 107.3 .
C15 N1 H1 107.3 .
In1 N1 H1 107.3 .
C18 N2 C19 109.12(14) .
C18 N2 C17 111.34(14) .
C19 N2 C17 107.81(14) .
C18 N2 In1 108.73(11) .
C19 N2 In1 113.63(11) .
C17 N2 In1 106.21(10) .
C37 N3 C36 114.65(14) .
C37 N3 In2 109.73(10) .
C36 N3 In2 112.26(10) .
C37 N3 H3A 106.6 .
C36 N3 H3A 106.6 .
In2 N3 H3A 106.6 .
C40 N4 C38 111.02(14) .
C40 N4 C39 107.99(13) .
C38 N4 C39 109.64(13) .
C40 N4 In2 109.27(10) .
C38 N4 In2 108.44(10) .
C39 N4 In2 110.48(10) .
C1 O1 In1 129.71(10) .
C21 O2 In2 123.04(10) .
C21 O2 In1 118.85(10) .
In2 O2 In1 117.34(5) .
C22 O3 In2 123.74(10) .
In1 Cl1 In2 86.948(13) .
O1 In1 O2 91.45(5) .
O1 In1 N1 86.83(5) .
O2 In1 N1 95.22(5) .
O1 In1 N2 104.03(5) .
O2 In1 N2 161.97(5) .
N1 In1 N2 76.77(5) .
O1 In1 Cl2 92.35(3) .
O2 In1 Cl2 96.57(4) .
N1 In1 Cl2 168.20(4) .
N2 In1 Cl2 92.04(4) .
O1 In1 Cl1 166.55(3) .
O2 In1 Cl1 77.04(3) .
N1 In1 Cl1 87.29(4) .
N2 In1 Cl1 86.36(4) .
Cl2 In1 Cl1 95.846(15) .
O3 In2 O2 92.12(4) .
O3 In2 N3 87.63(5) .
O2 In2 N3 95.78(5) .
O3 In2 N4 99.30(5) .
O2 In2 N4 165.59(5) .
N3 In2 N4 76.08(5) .
O3 In2 Cl3 100.02(3) .
O2 In2 Cl3 96.95(4) .
N3 In2 Cl3 164.87(4) .
N4 In2 Cl3 89.73(4) .
O3 In2 Cl1 165.46(3) .
O2 In2 Cl1 76.93(3) .
N3 In2 Cl1 84.06(4) .
N4 In2 Cl1 90.26(3) .
Cl3 In2 Cl1 90.883(15) .
N6 C43 C47 177.5(11) .
N5 C42 C46 177.6(9) .
C42 N5 N5 146.1(6) 3_756
C42 C46 H46A 109.5 .
C42 C46 H46B 109.5 .
H46A C46 H46B 109.5 .
C42 C46 H46C 109.5 .
H46A C46 H46C 109.5 .
H46B C46 H46C 109.5 .
C43 C47 H47A 109.5 .
C43 C47 H47B 109.5 .
H47A C47 H47B 109.5 .
C43 C47 H47C 109.5 .
H47A C47 H47C 109.5 .
H47B C47 H47C 109.5 .

loop_
_geom_bond_atom_site_label_1
_geom_bond_atom_site_label_2
_geom_bond_distance
_geom_bond_site_symmetry_2
C1 O1 1.3317(19) .
C1 C6 1.406(2) .
C1 C2 1.421(2) .
C2 C3 1.388(2) .
C2 C7 1.530(2) .
C3 C4 1.396(2) .
C3 H3 0.9300 .
C4 C5 1.387(2) .
C4 C11 1.528(2) .
C5 C6 1.394(2) .
C5 H5 0.9300 .
C6 C15 1.509(2) .
C7 C9 1.532(2) .
C7 C8 1.533(3) .
C7 C10 1.536(2) .
C8 H8A 0.9600 .
C8 H8B 0.9600 .
C8 H8C 0.9600 .
C9 H9A 0.9600 .
C9 H9B 0.9600 .
C9 H9C 0.9600 .
C10 H10A 0.9600 .
C10 H10B 0.9600 .
C10 H10C 0.9600 .
C11 C14 1.524(3) .
C11 C12 1.536(3) .
C11 C13 1.538(3) .
C12 H12A 0.9600 .
C12 H12B 0.9600 .
C12 H12C 0.9600 .
C13 H13A 0.9600 .
C13 H13B 0.9600 .
C13 H13C 0.9600 .
C14 H14A 0.9600 .
C14 H14B 0.9600 .
C14 H14C 0.9600 .
C15 N1 1.486(2) .
C15 H15A 0.9700 .
C15 H15B 0.9700 .
C16 N1 1.473(2) .
C16 C17 1.512(3) .
C16 H16A 0.9700 .
C16 H16B 0.9700 .
C17 N2 1.485(2) .
C17 H17A 0.9700 .
C17 H17B 0.9700 .
C18 N2 1.469(2) .
C18 H18A 0.9600 .
C18 H18B 0.9600 .
C18 H18C 0.9600 .
C19 N2 1.478(2) .
C19 H19A 0.9600 .
C19 H19B 0.9600 .
C19 H19C 0.9600 .
C20 C21 1.505(3) .
C20 H20A 0.9600 .
C20 H20B 0.9600 .
C20 H20C 0.9600 .
C21 O2 1.440(2) .
C21 H21A 0.9700 .
C21 H21B 0.9700 .
C22 O3 1.3342(18) .
C22 C27 1.407(2) .
C22 C23 1.421(2) .
C23 C24 1.386(2) .
C23 C28 1.530(2) .
C24 C25 1.399(2) .
C24 H24 0.9300 .
C25 C26 1.388(2) .
C25 C32 1.529(2) .
C26 C27 1.397(2) .
C26 H26 0.9300 .
C27 C36 1.511(2) .
C28 C29 1.530(2) .
C28 C31 1.534(2) .
C28 C30 1.535(2) .
C29 H29A 0.9600 .
C29 H29B 0.9600 .
C29 H29C 0.9600 .
C30 H30A 0.9600 .
C30 H30B 0.9600 .
C30 H30C 0.9600 .
C31 H31A 0.9600 .
C31 H31B 0.9600 .
C31 H31C 0.9600 .
C32 C34 1.524(3) .
C32 C35 1.528(3) .
C32 C33 1.534(3) .
C33 H33A 0.9600 .
C33 H33B 0.9600 .
C33 H33C 0.9600 .
C34 H34A 0.9600 .
C34 H34B 0.9600 .
C34 H34C 0.9600 .
C35 H35A 0.9600 .
C35 H35B 0.9600 .
C35 H35C 0.9600 .
C36 N3 1.496(2) .
C36 H36A 0.9700 .
C36 H36B 0.9700 .
C37 N3 1.476(2) .
C37 C38 1.515(2) .
C37 H37A 0.9700 .
C37 H37B 0.9700 .
C38 N4 1.482(2) .
C38 H38A 0.9700 .
C38 H38B 0.9700 .
C39 N4 1.482(2) .
C39 H39A 0.9600 .
C39 H39B 0.9600 .
C39 H39C 0.9600 .
C40 N4 1.473(2) .
C40 H40A 0.9600 .
C40 H40B 0.9600 .
C40 H40C 0.9600 .
N1 In1 2.2902(14) .
N1 H1 0.9800 .
N2 In1 2.3358(15) .
N3 In2 2.2719(14) .
N3 H3A 0.9800 .
N4 In2 2.3970(14) .
O1 In1 2.0670(12) .
O2 In2 2.1143(12) .
O2 In1 2.1254(12) .
O3 In2 2.0704(12) .
Cl1 In1 2.6253(5) .
Cl1 In2 2.6382(5) .
Cl2 In1 2.4234(6) .
Cl3 In2 2.4268(5) .
N6 C43 1.149(6) .
C43 C47 1.412(18) .
C42 N5 1.141(6) .
C42 C46 1.44(2) .
N5 N5 1.191(8) 3_756
C46 H46A 0.9600 .
C46 H46B 0.9600 .
C46 H46C 0.9600 .
C47 H47A 0.9600 .
C47 H47B 0.9600 .
C47 H47C 0.9600 .

loop_
_geom_torsion_atom_site_label_1
_geom_torsion_atom_site_label_2
_geom_torsion_atom_site_label_3
_geom_torsion_atom_site_label_4
_geom_torsion
O1 C1 C2 C3 -177.04(15)
C6 C1 C2 C3 5.0(2)
O1 C1 C2 C7 5.8(2)
C6 C1 C2 C7 -172.23(15)
C1 C2 C3 C4 -1.9(3)
C7 C2 C3 C4 175.31(16)
C2 C3 C4 C5 -1.5(3)
C2 C3 C4 C11 179.64(16)
C3 C4 C5 C6 1.7(3)
C11 C4 C5 C6 -179.47(16)
C4 C5 C6 C1 1.4(3)
C4 C5 C6 C15 -174.55(16)
O1 C1 C6 C5 177.19(15)
C2 C1 C6 C5 -4.9(2)
O1 C1 C6 C15 -6.8(2)
C2 C1 C6 C15 171.10(15)
C3 C2 C7 C9 -0.5(2)
C1 C2 C7 C9 176.63(16)
C3 C2 C7 C8 -118.84(18)
C1 C2 C7 C8 58.3(2)
C3 C2 C7 C10 119.87(18)
C1 C2 C7 C10 -63.0(2)
C5 C4 C11 C14 0.2(3)
C3 C4 C11 C14 179.01(17)
C5 C4 C11 C12 -119.8(2)
C3 C4 C11 C12 59.0(2)
C5 C4 C11 C13 121.0(2)
C3 C4 C11 C13 -60.2(2)
C5 C6 C15 N1 -121.63(16)
C1 C6 C15 N1 62.4(2)
N1 C16 C17 N2 52.42(19)
O3 C22 C23 C24 -178.67(14)
C27 C22 C23 C24 3.2(2)
O3 C22 C23 C28 4.9(2)
C27 C22 C23 C28 -173.15(14)
C22 C23 C24 C25 -0.5(2)
C28 C23 C24 C25 175.84(15)
C23 C24 C25 C26 -1.4(2)
C23 C24 C25 C32 -177.83(15)
C24 C25 C26 C27 0.6(2)
C32 C25 C26 C27 176.85(16)
C25 C26 C27 C22 2.2(2)
C25 C26 C27 C36 -172.39(15)
O3 C22 C27 C26 177.83(15)
C23 C22 C27 C26 -4.1(2)
O3 C22 C27 C36 -7.6(2)
C23 C22 C27 C36 170.44(14)
C24 C23 C28 C29 1.6(2)
C22 C23 C28 C29 177.89(14)
C24 C23 C28 C31 122.36(16)
C22 C23 C28 C31 -61.39(19)
C24 C23 C28 C30 -115.73(16)
C22 C23 C28 C30 60.52(18)
C26 C25 C32 C34 11.9(2)
C24 C25 C32 C34 -171.88(16)
C26 C25 C32 C35 132.9(2)
C24 C25 C32 C35 -50.9(2)
C26 C25 C32 C33 -107.6(2)
C24 C25 C32 C33 68.6(2)
C26 C27 C36 N3 -123.22(17)
C22 C27 C36 N3 62.2(2)
N3 C37 C38 N4 -54.78(19)
C17 C16 N1 C15 -154.38(14)
C17 C16 N1 In1 -29.84(16)
C6 C15 N1 C16 61.33(18)
C6 C15 N1 In1 -64.43(15)
C16 C17 N2 C18 72.34(18)
C16 C17 N2 C19 -168.00(14)
C16 C17 N2 In1 -45.87(15)
C38 C37 N3 C36 -80.02(17)
C38 C37 N3 In2 47.38(16)
C27 C36 N3 C37 75.04(18)
C27 C36 N3 In2 -51.06(17)
C37 C38 N4 C40 -87.49(17)
C37 C38 N4 C39 153.27(14)
C37 C38 N4 In2 32.56(16)
C6 C1 O1 In1 -35.7(2)
C2 C1 O1 In1 146.40(12)
C20 C21 O2 In2 93.78(16)
C20 C21 O2 In1 -96.56(15)
C27 C22 O3 In2 -47.68(19)
C23 C22 O3 In2 134.25(12)
